data_4074397
loop_
_publ_author_name
'Bolton, Paul D.'
'Adams, Nico'
'Clot, Eric'
'Cowley, Andrew R.'
'Wilson, Paul J.'
'Schr\"oder, Martin'
'Mountford, Philip'

_publ_section_title
;
 Synthesis and Ethylene Polymerization Capability of Metallocene-like
 Imido Titanium Dialkyl Compounds and Their Reactions with AliBu3
;
_journal_issue 23
_journal_name_full Organometallics
_journal_page_first 5549
_journal_paper_doi 10.1021/om0606136
_journal_volume 25
_journal_year 2006
_chemical_compound_source
;
?
;
_chemical_formula_moiety ' C14 H34 N4 Ti1 . 0.5(C6 H6) '
_chemical_formula_sum 'C17 H37 N4 Ti'
_chemical_formula_weight 345.41
_chemical_name_systematic
;
Ti(NiPr)(Me3[9]aneN3)Me2 . 0.5 C6H6
;
_space_group_IT_number 15
_symmetry_cell_setting monoclinic
_symmetry_space_group_name_Hall '-C 2yc'
_symmetry_space_group_name_H-M 'C 1 2/c 1'
_atom_sites_solution_hydrogens geom
_atom_sites_solution_primary direct
_cell_angle_alpha 90.00
_cell_angle_beta 95.7541(8)
_cell_angle_gamma 90.00
_cell_formula_units_Z 8
_cell_length_a 35.1006(8)
_cell_length_b 8.3540(2)
_cell_length_c 13.6754(4)
_cell_measurement_reflns_used 4355
_cell_measurement_temperature 150
_cell_measurement_theta_max 27.485
_cell_measurement_theta_min 2.910
_cell_volume 3989.84(18)
_computing_cell_refinement
;                                                                               
KappaCCD software 'DENZO' (Otwinowski & Minor, 1996)                            
;
_computing_data_collection
;                                                                               
KappaCCD software 'Collect' (Nonius, 2000)                                      
;
_computing_data_reduction
;                                                                               
KappaCCD software 'DENZO' (Otwinowski & Minor, 1996)                            
;
_computing_molecular_graphics 'CAMERON (Watkin, Prout and Pearce, 1996)'
_computing_publication_material
;                                                                               
CRYSTALS Issue 10 (Watkin et al., 1996)                                         
;
_computing_structure_refinement
;                                                                               
CRYSTALS Issue 10 (Watkin et al., 1996)                                         
;
_computing_structure_solution 'SIR92 (Altomare, et al., 1994)'
_diffrn_ambient_temperature 150
_diffrn_measurement_device_type 'Nonius KappaCCD'
_diffrn_measurement_method CCD
_diffrn_radiation_type 'Mo K\a'
_diffrn_radiation_wavelength 0.71073
_diffrn_reflns_av_R_equivalents 0.02
_diffrn_reflns_limit_h_max 45
_diffrn_reflns_limit_h_min -45
_diffrn_reflns_limit_k_max 9
_diffrn_reflns_limit_k_min -10
_diffrn_reflns_limit_l_max 17
_diffrn_reflns_limit_l_min -17
_diffrn_reflns_number 8376
_diffrn_reflns_theta_min '2.91 diffrn_reflns_theta_max 27.41'
_diffrn_standards_decay_% 'not measured'
_diffrn_standards_interval_count 'not measured'
_diffrn_standards_interval_time 'not measured'
_diffrn_standards_number 'not measured'
_exptl_absorpt_coefficient_mu 0.43
_exptl_absorpt_correction_T_max 0.918
_exptl_absorpt_correction_T_min 0.879
_exptl_absorpt_correction_type multi-scan
_exptl_crystal_colour yellow
_exptl_crystal_density_diffrn 1.15
_exptl_crystal_density_meas ?
_exptl_crystal_density_method none
_exptl_crystal_description wedge
_exptl_crystal_F_000 1514.07
_exptl_crystal_size_max 0.30
_exptl_crystal_size_mid 0.30
_exptl_crystal_size_min 0.20
_refine_diff_density_max 0.63
_refine_diff_density_min -0.52
_refine_ls_abs_structure_Flack none
_refine_ls_extinction_coef 360(20)
_refine_ls_extinction_method 'Larson 1970 Crystallographic Computing eq 22'
_refine_ls_goodness_of_fit_ref 1.0661
_refine_ls_hydrogen_treatment 'riding model'
_refine_ls_matrix_type full
_refine_ls_number_parameters 205
_refine_ls_number_reflns 3121
_refine_ls_number_restraints 0
_refine_ls_R_factor_gt 0.0417
_refine_ls_shift/su_max 0.0002
_refine_ls_structure_factor_coef F
_refine_ls_weighting_details
;
Chebychev polynomial with 4 parameters, Carruthers & Watkin , 1979, 
0.267    -.765    -.110    -.376    
;
_refine_ls_weighting_scheme calc
_refine_ls_wR_factor_ref 0.0238
_reflns_limit_h_max 45
_reflns_limit_h_min -45
_reflns_limit_k_max 10
_reflns_limit_k_min 0
_reflns_limit_l_max 17
_reflns_limit_l_min 0
_reflns_number_gt 3121
_reflns_number_total 4527
_reflns_threshold_expression >3.00\s(I)
_cod_data_source_file om0606136si20060707_074336.cif
_cod_data_source_block Compound_6
_cod_depositor_comments
;
The following automatic conversions were performed:

'_symmetry_cell_setting' value 'Monoclinic ' changed to 'monoclinic'
according to /home/saulius/struct/CIF-dictionaries/cif_core.dic
dictionary named 'cif_core.dic' version 2.4.1 from 2010-06-29.

Automatic conversion script
Id: cif_fix_values 1715 2011-07-08 13:25:40Z adriana 

The following automatic conversions were performed:

'_exptl_crystal_density_meas' value 'not measured' was changed to '?'
- the value is perceived as not measured.

Automatic conversion script
Id: cif_fix_values 3008 2015-01-20 13:52:24Z robertas 

The following automatic conversions were performed:

'_atom_sites_solution_primary' value 'direct methods' was changed to
'direct'.

'_atom_sites_solution_hydrogens' value 'geometric' was changed to
'geom'.

Automatic conversion script
Id: cif_fix_values 6452 2018-10-05 10:23:21Z andrius 
;
_cod_original_cell_volume 3989.8(2)
_cod_original_sg_symbol_H-M 'C 1 2/c 1 '
_cod_original_formula_sum ' C17 H37 N4 Ti1 '
_cod_database_code 4074397

loop_
_symmetry_equiv_pos_as_xyz
x,y,z
-x,-y,-z
x+1/2,y+1/2,z
-x+1/2,-y+1/2,-z
-x,y,-z+1/2
x,-y,z+1/2
-x+1/2,y+1/2,-z+1/2
x+1/2,-y+1/2,z+1/2

loop_
_atom_site_label
_atom_site_type_symbol
_atom_site_fract_x
_atom_site_fract_y
_atom_site_fract_z
_atom_site_U_iso_or_equiv
_atom_site_occupancy
_atom_site_adp_type
_atom_site_refinement_flags_posn
_atom_site_refinement_flags_adp
Ti1 Ti 0.151118(10) 0.20684(4) 0.08580(3) 0.0212 1.0000 Uani . .
N1 N 0.11153(5) 0.0900(2) 0.05348(13) 0.0300 1.0000 Uani . .
N2 N 0.20093(5) 0.3925(2) 0.16026(13) 0.0285 1.0000 Uani . .
N3 N 0.12036(5) 0.4463(2) 0.12471(13) 0.0262 1.0000 Uani . .
N4 N 0.14829(5) 0.1970(2) 0.25489(12) 0.0283 1.0000 Uani . .
C1 C 0.19480(6) 0.0169(3) 0.08659(17) 0.0317 1.0000 Uani . .
C2 C 0.16079(6) 0.3074(3) -0.05922(15) 0.0308 1.0000 Uani . .
C3 C 0.08115(6) -0.0153(3) 0.01585(19) 0.0381 1.0000 Uani . .
C4 C 0.05823(7) 0.0603(3) -0.0745(2) 0.0486 1.0000 Uani . .
C5 C 0.05557(7) -0.0638(3) 0.0932(2) 0.0519 1.0000 Uani . .
C6 C 0.18531(6) 0.5551(3) 0.17595(17) 0.0327 1.0000 Uani . .
C7 C 0.14721(6) 0.5818(2) 0.11553(17) 0.0319 1.0000 Uani . .
C8 C 0.10795(6) 0.4387(3) 0.22597(17) 0.0336 1.0000 Uani . .
C9 C 0.11068(6) 0.2717(3) 0.26746(16) 0.0341 1.0000 Uani . .
C10 C 0.18024(7) 0.2810(3) 0.31405(16) 0.0357 1.0000 Uani . .
C11 C 0.21343(6) 0.3133(3) 0.25487(17) 0.0355 1.0000 Uani . .
C12 C 0.23406(6) 0.4056(3) 0.1020(2) 0.0420 1.0000 Uani . .
C13 C 0.08647(6) 0.4674(3) 0.05227(18) 0.0372 1.0000 Uani . .
C14 C 0.14716(7) 0.0277(3) 0.28719(17) 0.0396 1.0000 Uani . .
C101 C 0.0000 0.2873(4) 0.2500 0.0423 1.0000 Uani S T
C102 C 0.00956(7) 0.3692(3) 0.33634(19) 0.0438 1.0000 Uani . .
C103 C 0.00946(7) 0.5348(3) 0.3362(2) 0.0470 1.0000 Uani . .
C104 C 0.0000 0.6173(4) 0.2500 0.0484 1.0000 Uani S T
H11 H 0.1939 -0.0326 0.0198 0.0446 1.0000 Uiso . .
H12 H 0.2207 0.0641 0.1046 0.0446 1.0000 Uiso . .
H13 H 0.1896 -0.0669 0.1358 0.0446 1.0000 Uiso . .
H21 H 0.1655 0.2184 -0.1054 0.0436 1.0000 Uiso . .
H22 H 0.1836 0.3800 -0.0518 0.0436 1.0000 Uiso . .
H23 H 0.1377 0.3694 -0.0860 0.0436 1.0000 Uiso . .
H31 H 0.0931 -0.1169 -0.0050 0.0482 1.0000 Uiso . .
H41 H 0.0756 0.0804 -0.1268 0.0593 1.0000 Uiso . .
H42 H 0.0470 0.1641 -0.0548 0.0593 1.0000 Uiso . .
H43 H 0.0372 -0.0136 -0.1003 0.0593 1.0000 Uiso . .
H51 H 0.0436 0.0342 0.1191 0.0670 1.0000 Uiso . .
H52 H 0.0351 -0.1370 0.0636 0.0670 1.0000 Uiso . .
H53 H 0.0711 -0.1198 0.1482 0.0670 1.0000 Uiso . .
H61 H 0.2041 0.6366 0.1569 0.0417 1.0000 Uiso . .
H62 H 0.1816 0.5678 0.2471 0.0417 1.0000 Uiso . .
H71 H 0.1353 0.6820 0.1384 0.0400 1.0000 Uiso . .
H72 H 0.1518 0.5937 0.0449 0.0400 1.0000 Uiso . .
H81 H 0.1248 0.5106 0.2700 0.0439 1.0000 Uiso . .
H82 H 0.0808 0.4763 0.2237 0.0439 1.0000 Uiso . .
H91 H 0.0900 0.2053 0.2320 0.0446 1.0000 Uiso . .
H92 H 0.1071 0.2750 0.3390 0.0446 1.0000 Uiso . .
H101 H 0.1706 0.3855 0.3372 0.0445 1.0000 Uiso . .
H102 H 0.1892 0.2133 0.3721 0.0445 1.0000 Uiso . .
H111 H 0.2259 0.2091 0.2413 0.0444 1.0000 Uiso . .
H112 H 0.2323 0.3839 0.2938 0.0444 1.0000 Uiso . .
H121 H 0.2258 0.4564 0.0371 0.0535 1.0000 Uiso . .
H122 H 0.2544 0.4728 0.1384 0.0535 1.0000 Uiso . .
H123 H 0.2444 0.2963 0.0912 0.0535 1.0000 Uiso . .
H131 H 0.0947 0.4697 -0.0157 0.0464 1.0000 Uiso . .
H132 H 0.0735 0.5704 0.0657 0.0464 1.0000 Uiso . .
H133 H 0.0684 0.3763 0.0581 0.0464 1.0000 Uiso . .
H141 H 0.1724 -0.0238 0.2793 0.0511 1.0000 Uiso . .
H142 H 0.1421 0.0230 0.3578 0.0511 1.0000 Uiso . .
H143 H 0.1264 -0.0304 0.2460 0.0511 1.0000 Uiso . .
H1011 H 0.0000 0.1676 0.2500 0.0561 1.0000 Uiso . .
H1021 H 0.0164 0.3095 0.3990 0.0584 1.0000 Uiso . .
H1031 H 0.0164 0.5948 0.3987 0.0626 1.0000 Uiso . .
H1041 H 0.0000 0.7369 0.2500 0.0612 1.0000 Uiso . .

loop_
_atom_site_aniso_label
_atom_site_aniso_U_11
_atom_site_aniso_U_22
_atom_site_aniso_U_33
_atom_site_aniso_U_23
_atom_site_aniso_U_13
_atom_site_aniso_U_12
Ti1 0.02239(17) 0.02136(17) 0.01988(17) -0.00009(15) 0.00178(12) -0.00144(16)
N1 0.0291(9) 0.0339(10) 0.0268(9) -0.0014(8) 0.0017(7) -0.0067(8)
N2 0.0244(8) 0.0279(9) 0.0330(10) -0.0044(8) 0.0021(7) -0.0013(7)
N3 0.0232(8) 0.0275(9) 0.0276(9) -0.0013(7) 0.0009(7) 0.0021(7)
N4 0.0315(9) 0.0301(9) 0.0231(8) 0.0019(8) 0.0016(7) 0.0000(8)
C1 0.0315(11) 0.0285(11) 0.0351(12) -0.0021(9) 0.0034(9) 0.0028(9)
C2 0.0426(12) 0.0291(11) 0.0210(10) 0.0008(9) 0.0046(8) -0.0045(10)
C3 0.0334(12) 0.0334(12) 0.0468(14) -0.0077(11) 0.0005(10) -0.0034(10)
C4 0.0380(13) 0.0452(15) 0.0584(17) -0.0083(13) -0.0165(12) -0.0031(12)
C5 0.0369(13) 0.0473(16) 0.073(2) -0.0081(14) 0.0138(13) -0.0150(12)
C6 0.0336(11) 0.0245(10) 0.0395(13) -0.0055(9) 0.0019(9) -0.0061(9)
C7 0.0364(12) 0.0228(10) 0.0364(12) -0.0007(9) 0.0029(9) 0.0015(9)
C8 0.0316(11) 0.0358(12) 0.0347(12) -0.0052(10) 0.0096(9) 0.0055(10)
C9 0.0355(11) 0.0408(13) 0.0278(11) -0.0001(10) 0.0113(9) -0.0007(10)
C10 0.0416(12) 0.0397(13) 0.0238(10) -0.0020(10) -0.0061(9) 0.0011(11)
C11 0.0298(10) 0.0392(13) 0.0351(12) -0.0062(10) -0.0096(9) 0.0004(10)
C12 0.0302(12) 0.0423(14) 0.0553(16) -0.0090(12) 0.0129(11) -0.0100(10)
C13 0.0324(11) 0.0363(12) 0.0408(13) 0.0015(11) -0.0065(10) 0.0095(10)
C14 0.0521(14) 0.0354(13) 0.0315(13) 0.0100(10) 0.0052(10) -0.0014(11)
C101 0.0441(18) 0.0337(18) 0.050(2) 0.0000 0.0088(16) 0.0000
C102 0.0407(13) 0.0472(15) 0.0431(14) 0.0070(12) 0.0027(11) 0.0039(12)
C103 0.0399(13) 0.0489(16) 0.0516(16) -0.0121(13) 0.0020(12) -0.0005(12)
C104 0.042(2) 0.0360(19) 0.068(3) 0.0000 0.0086(18) 0.0000

loop_
_atom_type_symbol
_atom_type_scat_dispersion_real
_atom_type_scat_dispersion_imag
_atom_type_scat_Cromer_Mann_a1
_atom_type_scat_Cromer_Mann_b1
_atom_type_scat_Cromer_Mann_a2
_atom_type_scat_Cromer_Mann_b2
_atom_type_scat_Cromer_Mann_a3
_atom_type_scat_Cromer_Mann_b3
_atom_type_scat_Cromer_Mann_a4
_atom_type_scat_Cromer_Mann_b4
_atom_type_scat_Cromer_Mann_c
_atom_type_scat_source
'C   ' 0.0020 0.0020 2.3100 20.8439 1.0200 10.2075 1.5886 0.5687 0.8650 51.6512 0.2156 International_Tables_Vol_IV_Table_2.2B
'H   ' 0.0000 0.0000 0.4930 10.5109 0.3229 26.1257 0.1402 3.1424 0.0408 57.7997 0.0030 International_Tables_Vol_IV_Table_2.2B
'N   ' 0.0040 0.0030 12.2126 0.0057 3.1322 9.8933 2.0125 28.9975 1.1663 0.5826 -11.5290 International_Tables_Vol_IV_Table_2.2B
'Ti  ' 0.2480 0.4460 9.7595 7.8508 7.3558 0.5000 1.6991 35.6338 1.9021 116.1050 1.2807 International_Tables_Vol_IV_Table_2.2B

loop_
_geom_angle_atom_site_label_1
_geom_angle_site_symmetry_1
_geom_angle_atom_site_label_2
_geom_angle_atom_site_label_3
_geom_angle_site_symmetry_3
_geom_angle
_geom_angle_publ_flag
N1 . Ti1 N2 . 168.41(7) yes
N1 . Ti1 N3 . 99.38(8) yes
N2 . Ti1 N3 . 72.33(6) yes
N1 . Ti1 N4 . 96.99(7) yes
N2 . Ti1 N4 . 73.28(6) yes
N3 . Ti1 N4 . 74.90(6) yes
N1 . Ti1 C1 . 97.85(9) yes
N2 . Ti1 C1 . 89.24(7) yes
N3 . Ti1 C1 . 160.47(7) yes
N4 . Ti1 C1 . 93.94(8) yes
N1 . Ti1 C2 . 100.25(8) yes
N2 . Ti1 C2 . 88.01(7) yes
N3 . Ti1 C2 . 89.70(7) yes
N4 . Ti1 C2 . 158.55(8) yes
C1 . Ti1 C2 . 96.24(9) yes
Ti1 . N1 C3 . 172.32(17) yes
Ti1 . N2 C6 . 112.05(12) yes
Ti1 . N2 C11 . 102.38(13) yes
C6 . N2 C11 . 111.31(17) yes
Ti1 . N2 C12 . 112.69(14) yes
C6 . N2 C12 . 109.35(18) yes
C11 . N2 C12 . 108.89(18) yes
Ti1 . N3 C7 . 108.57(12) yes
Ti1 . N3 C8 . 110.83(13) yes
C7 . N3 C8 . 110.91(17) yes
Ti1 . N3 C13 . 107.77(13) yes
C7 . N3 C13 . 109.07(17) yes
C8 . N3 C13 . 109.62(17) yes
Ti1 . N4 C9 . 103.14(12) yes
Ti1 . N4 C10 . 114.72(13) yes
C9 . N4 C10 . 111.64(18) yes
Ti1 . N4 C14 . 109.55(13) yes
C9 . N4 C14 . 108.37(17) yes
C10 . N4 C14 . 109.15(18) yes
Ti1 . C1 H11 . 109.5 no
Ti1 . C1 H13 . 109.5 no
H11 . C1 H13 . 109.5 no
Ti1 . C1 H12 . 109.4 no
Ti1 . C2 H21 . 109.5 no
Ti1 . C2 H23 . 109.5 no
H21 . C2 H23 . 109.5 no
Ti1 . C2 H22 . 109.4 no
N1 . C3 C4 . 110.2(2) yes
N1 . C3 C5 . 112.7(2) yes
C4 . C3 C5 . 111.9(2) yes
N1 . C3 H31 . 107.8 no
C4 . C3 H31 . 108.6 no
C5 . C3 H31 . 105.5 no
C3 . C4 H41 . 109.6 no
C3 . C4 H42 . 109.1 no
H41 . C4 H42 . 109.4 no
C3 . C4 H43 . 109.7 no
C3 . C5 H51 . 109.1 no
C3 . C5 H53 . 109.6 no
H51 . C5 H53 . 109.5 no
C3 . C5 H52 . 109.5 no
N2 . C6 C7 . 111.93(17) yes
N2 . C6 H62 . 108.8 no
C7 . C6 H62 . 108.8 no
N2 . C6 C7 . 111.93(17) yes
N2 . C6 H61 . 108.8 no
C7 . C6 H61 . 109.0 no
C6 . C7 N3 . 111.95(17) yes
C6 . C7 H72 . 108.8 no
N3 . C7 H72 . 108.8 no
C6 . C7 N3 . 111.95(17) yes
C6 . C7 H71 . 109.1 no
N3 . C7 H71 . 108.8 no
N3 . C8 C9 . 112.03(17) yes
N3 . C8 H82 . 108.9 no
C9 . C8 H82 . 109.1 no
N3 . C8 C9 . 112.03(17) yes
N3 . C8 H81 . 108.9 no
C9 . C8 H81 . 108.5 no
C8 . C9 N4 . 111.66(17) yes
C8 . C9 H91 . 108.4 no
N4 . C9 H91 . 108.7 no
C8 . C9 N4 . 111.66(17) yes
C8 . C9 H92 . 109.5 no
N4 . C9 H92 . 109.1 no
N4 . C10 C11 . 111.87(17) yes
N4 . C10 H101 . 108.8 no
C11 . C10 H101 . 108.6 no
N4 . C10 C11 . 111.87(17) yes
N4 . C10 H102 . 109.0 no
C11 . C10 H102 . 109.1 no
C10 . C11 N2 . 111.82(17) yes
C10 . C11 H111 . 108.7 no
N2 . C11 H111 . 108.9 no
C10 . C11 N2 . 111.82(17) yes
C10 . C11 H112 . 109.0 no
N2 . C11 H112 . 108.9 no
N2 . C12 H121 . 109.6 no
N2 . C12 H122 . 109.5 no
H121 . C12 H122 . 109.4 no
N2 . C12 H123 . 109.3 no
N3 . C13 H131 . 109.7 no
N3 . C13 H132 . 109.3 no
H131 . C13 H132 . 109.5 no
N3 . C13 H133 . 109.3 no
N4 . C14 H142 . 109.7 no
N4 . C14 H143 . 109.5 no
H142 . C14 H143 . 109.5 no
N4 . C14 H141 . 109.1 no
C102 5_555 C101 C102 . 120.4(3) yes
C102 5_555 C101 H1011 . 119.8 no
C102 . C101 H1011 . 119.8 no
C101 . C102 C103 . 119.7(3) yes
C101 . C102 H1021 . 120.3 no
C103 . C102 H1021 . 120.0 no
C102 . C103 C104 . 120.1(3) yes
C102 . C103 H1031 . 120.0 no
C104 . C103 H1031 . 119.9 no
C103 . C104 C103 5_555 120.0(4) yes
C103 . C104 H1041 . 120.0 no
C103 5_555 C104 H1041 . 120.0 no

loop_
_geom_bond_atom_site_label_1
_geom_bond_atom_site_label_2
_geom_bond_site_symmetry_2
_geom_bond_distance
_geom_bond_publ_flag
Ti1 N1 . 1.7190(18) yes
Ti1 N2 . 2.4784(18) yes
Ti1 N3 . 2.3594(17) yes
Ti1 N4 . 2.3259(17) yes
Ti1 C1 . 2.206(2) yes
Ti1 C2 . 2.211(2) yes
N1 C3 . 1.437(3) yes
N2 C6 . 1.488(3) yes
N2 C11 . 1.480(3) yes
N2 C12 . 1.478(3) yes
N3 C7 . 1.486(3) yes
N3 C8 . 1.494(3) yes
N3 C13 . 1.480(3) yes
N4 C9 . 1.486(3) yes
N4 C10 . 1.491(3) yes
N4 C14 . 1.484(3) yes
C1 H11 . 1.000 no
C1 H13 . 1.000 no
C1 H12 . 1.000 no
C2 H21 . 1.000 no
C2 H23 . 1.000 no
C2 H22 . 1.000 no
C3 C4 . 1.541(4) yes
C3 C5 . 1.511(4) yes
C3 H31 . 1.001 no
C4 H41 . 1.000 no
C4 H42 . 1.001 no
C4 H43 . 1.000 no
C5 H51 . 1.000 no
C5 H53 . 0.999 no
C5 H52 . 1.000 no
C6 C7 . 1.516(3) yes
C6 H62 . 1.000 no
C6 C7 . 1.516(3) yes
C6 H61 . 1.000 no
C7 H72 . 1.000 no
C7 H71 . 1.000 no
C8 C9 . 1.506(3) yes
C8 H82 . 1.000 no
C8 C9 . 1.506(3) yes
C8 H81 . 1.000 no
C9 H91 . 1.000 no
C9 H92 . 1.000 no
C10 C11 . 1.508(3) yes
C10 H101 . 1.000 no
C10 C11 . 1.508(3) yes
C10 H102 . 1.000 no
C11 H111 . 1.000 no
C11 H112 . 1.000 no
C12 H121 . 1.000 no
C12 H122 . 1.001 no
C12 H123 . 1.000 no
C13 H131 . 1.001 no
C13 H132 . 0.999 no
C13 H133 . 1.000 no
C14 H142 . 1.000 no
C14 H143 . 1.000 no
C14 H141 . 1.000 no
C101 C102 5_555 1.377(3) yes
C101 C102 . 1.377(3) yes
C101 H1011 . 1.000 no
C102 C103 . 1.384(4) yes
C102 H1021 . 1.000 no
C103 C104 . 1.377(3) yes
C103 H1031 . 1.000 no
C104 H1041 . 0.999 no
